data_4323287
loop_
_publ_author_name
'Hidetake Seino'
'Youichi Ishii'
'Masanobu Hidai'

_publ_contact_author
;
   Hidai, Masanobu
   Department of Chemistry and Biotechnology, Graduate School of Engineering,
   the University of Tokyo, Tokyo, Hongo, Bunkyo-ku 113, Japan
;
_publ_contact_author_fax ' +81 3-(5800)-6945 '
_publ_section_title
;
 Synthesis and Structure Determinations of Complexes Containing a
 Five-Membered Lactam Structure Based on Organohydrazido(2-) Ligands1
;
_journal_name_full 'Inorganic Chemistry'
_journal_page_first 161
_journal_page_last 171
_journal_paper_doi 10.1021/ic960778e
_journal_volume 36
_journal_year 1997
_chemical_formula_sum 'C35 H42 Cl2 N2 O P3 W'
_space_group_IT_number 15
_symmetry_cell_setting monoclinic
_symmetry_Int_Tables_number 15
_symmetry_space_group_name_Hall '-C 2yc'
_symmetry_space_group_name_H-M 'C 1 2/c 1'
_audit_creation_date 'Wed Jun 19 09:28:28 1996'
_audit_creation_method 'from TEXRAY.INF file'
_cell_angle_alpha 90
_cell_angle_beta 93.97(2)
_cell_angle_gamma 90
_cell_formula_units_Z 8.00
_cell_length_a 37.952(4)
_cell_length_b 18.382(3)
_cell_length_c 10.368(2)
_cell_measurement_reflns_used 25
_cell_measurement_temperature 293
_cell_measurement_theta_max 41.82
_cell_measurement_theta_min 38.64
_cell_volume 7216(2)
_computing_cell_refinement 'MSC/AFC Diffractometer Control'
_computing_data_collection 'MSC/AFC Diffractometer Control'
_computing_data_reduction 'teXsan: PROCESS (MSC)'
_computing_publication_material 'teXsan: FINISH (MSC)'
_computing_structure_refinement 'teXsan: LS (MSC)'
_computing_structure_solution 'DIRDIF92 (PATTY)'
_diffrn_ambient_temperature 293
_diffrn_measurement_device AFC7R
_diffrn_measurement_method 'omega/2-theta scans'
_diffrn_orient_matrix_UB_11 0.01413
_diffrn_orient_matrix_UB_12 0.04545
_diffrn_orient_matrix_UB_13 0.01575
_diffrn_orient_matrix_UB_21 -0.02199
_diffrn_orient_matrix_UB_22 0.02973
_diffrn_orient_matrix_UB_23 -0.01417
_diffrn_orient_matrix_UB_31 -0.00379
_diffrn_orient_matrix_UB_32 -0.00312
_diffrn_orient_matrix_UB_33 0.09433
_diffrn_radiation_monochromator graphite
_diffrn_radiation_source 'X-ray tube'
_diffrn_radiation_type MoKalpha
_diffrn_radiation_wavelength 0.7107
_diffrn_reflns_av_R_equivalents 0.00
_diffrn_reflns_limit_h_max 49
_diffrn_reflns_limit_h_min 0
_diffrn_reflns_limit_k_max 0
_diffrn_reflns_limit_k_min 0
_diffrn_reflns_limit_l_max 0
_diffrn_reflns_limit_l_min -2
_diffrn_reflns_number 8660
_diffrn_reflns_theta_max 27.4971
_diffrn_reflns_theta_min 3.59
_diffrn_standards_decay_% -0.04
_diffrn_standards_interval_count 150
_diffrn_standards_number 3
_exptl_absorpt_coefficient_mu_cm 35.164
_exptl_absorpt_correction_T_max 0.998
_exptl_absorpt_correction_T_min 0.640
_exptl_absorpt_correction_type psi-scan
_exptl_crystal_colour green
_exptl_crystal_density_diffrn 1.573
_exptl_crystal_density_meas 1.548
_exptl_crystal_density_meas_temp 290
_exptl_crystal_density_method flotation
_exptl_crystal_description plate
_exptl_crystal_F_000 3416.00
_exptl_crystal_size_max 0.55
_exptl_crystal_size_mid 0.2
_exptl_crystal_size_min 0.1
_refine_diff_density_max -2.26540
_refine_diff_density_min 1.45540
_refine_ls_extinction_coef 0.00000
_refine_ls_extinction_method Zachariasen_type_2_Gaussian_isotropic
_refine_ls_goodness_of_fit_obs 2.690
_refine_ls_hydrogen_treatment noref
_refine_ls_matrix_type full
_refine_ls_number_constraints 0
_refine_ls_number_parameters 397
_refine_ls_number_reflns 5062
_refine_ls_number_restraints 0
_refine_ls_R_factor_obs 0.0540
_refine_ls_shift/esd_max 0.1460
_refine_ls_structure_factor_coef F
_refine_ls_weighting_scheme sigma
_refine_ls_wR_factor_obs 0.0460
_cod_data_source_file ic960778e_1.cif
_cod_data_source_block '[WCl2(NNCH2C6H4CO)(PMe2Ph)3].0.5C6H6_(3a.0.5C6H6)'
_cod_original_cell_volume 7215(1)
_cod_original_sg_symbol_H-M 'C 2/c '
_cod_original_formula_sum 'C35 H42 W Cl2 N2 O P3'
_cod_database_code 4323287

loop_
_symmetry_equiv_pos_as_xyz
'   +x,   +y,   +z'
'   -x,   +y,1/2-z'
'   -x,   -y,   -z'
'   +x,   -y,1/2+z'
'1/2+x,1/2+y,   +z'
1/2-x,1/2+y,1/2-z
'1/2-x,1/2-y,   -z'
1/2+x,1/2-y,1/2+z

loop_
_atom_site_aniso_label
_atom_site_aniso_U_11
_atom_site_aniso_U_22
_atom_site_aniso_U_33
_atom_site_aniso_U_12
_atom_site_aniso_U_13
_atom_site_aniso_U_23
W 0.0329(2) 0.0309(2) 0.0301(2) -0.0010(3) -0.0004(2) 0.0003(3)
Cl1 0.048(2) 0.049(2) 0.051(2) 0.013(2) -0.003(2) -0.001(2)
Cl2 0.044(2) 0.050(2) 0.051(2) -0.011(2) 0.002(2) 0.011(2)
P1 0.036(2) 0.037(2) 0.032(2) 0.001(2) 0.002(1) -0.002(1)
P2 0.040(2) 0.035(2) 0.045(2) 0.003(2) 0.002(2) 0.004(1)
P3 0.050(2) 0.038(2) 0.038(2) 0.002(2) -0.004(2) -0.007(1)
O 0.080(7) 0.106(8) 0.025(5) -0.040(6) -0.016(5) -0.001(5)
N1 0.020(5) 0.032(5) 0.054(6) 0.006(4) 0.008(5) 0.007(5)
N2 0.037(6) 0.043(6) 0.033(5) -0.006(5) 0.005(4) -0.007(5)
C1 0.058(9) 0.051(7) 0.039(7) -0.006(9) 0.014(7) -0.005(8)
C3 0.048(8) 0.043(7) 0.031(7) -0.008(6) -0.002(6) 0.002(5)
C3a 0.036(8) 0.032(7) 0.048(8) 0.007(6) -0.004(6) 0.002(6)
C4 0.046(9) 0.037(7) 0.060(9) 0.003(7) -0.011(7) 0.006(7)
C5 0.042(9) 0.051(9) 0.08(1) 0.002(7) 0.008(8) 0.010(8)
C6 0.07(1) 0.08(1) 0.031(8) -0.014(9) 0.016(7) 0.008(7)
C7 0.08(1) 0.10(1) 0.030(8) -0.027(10) 0.023(8) 0.001(8)
C7a 0.034(8) 0.046(8) 0.051(8) 0.001(6) 0.004(7) 0.002(6)
C11 0.052(8) 0.050(8) 0.029(6) -0.005(6) 0.010(6) 0.008(5)
C12 0.046(8) 0.061(8) 0.037(7) -0.003(8) 0.001(6) 0.002(7)
C13 0.040(7) 0.027(6) 0.031(6) 0.000(6) 0.001(5) 0.002(5)
C14 0.054(9) 0.031(8) 0.068(9) 0.002(6) -0.007(8) -0.001(6)
C15 0.043(8) 0.058(9) 0.060(9) -0.005(7) -0.008(7) -0.001(7)
C16 0.06(1) 0.053(9) 0.057(9) -0.014(8) -0.003(8) -0.003(7)
C17 0.058(10) 0.038(8) 0.065(10) 0.004(7) -0.004(8) -0.004(7)
C18 0.046(9) 0.039(7) 0.041(8) -0.005(7) -0.003(7) 0.000(6)
C21 0.07(1) 0.055(8) 0.046(8) 0.001(9) -0.032(7) 0.005(8)
C22 0.040(9) 0.050(8) 0.11(1) 0.007(7) -0.026(9) -0.002(8)
C23 0.042(8) 0.057(8) 0.023(6) 0.009(7) -0.002(6) 0.013(6)
C24 0.10(1) 0.050(9) 0.031(7) 0.031(9) -0.041(8) 0.005(6)
C25 0.16(2) 0.037(9) 0.08(1) 0.00(1) -0.03(1) 0.030(8)
C26 0.11(2) 0.038(9) 0.07(1) 0.013(9) 0.01(1) 0.006(8)
C27 0.10(2) 0.05(1) 0.10(1) 0.024(10) 0.00(1) 0.004(10)
C28 0.052(10) 0.043(9) 0.09(1) 0.014(8) -0.006(9) 0.001(8)
C31 0.056(10) 0.08(1) 0.063(10) 0.019(9) 0.001(8) -0.031(8)
C32 0.14(2) 0.032(8) 0.055(10) 0.000(9) -0.039(10) -0.001(7)
C33 0.061(9) 0.033(7) 0.024(6) 0.001(7) 0.003(6) -0.007(5)
C34 0.05(1) 0.063(10) 0.07(1) 0.000(8) 0.016(9) 0.011(8)
C35 0.05(1) 0.12(1) 0.029(8) 0.01(1) -0.010(7) 0.015(8)
C36 0.07(1) 0.09(1) 0.06(1) 0.02(1) -0.028(10) -0.004(9)
C37 0.05(1) 0.14(2) 0.08(1) -0.02(1) 0.01(1) 0.02(1)
C38 0.06(1) 0.11(1) 0.038(9) -0.02(1) 0.005(8) 0.017(9)
C41 0.10(3) 0.12(2) 0.25(5) -0.03(2) 0.08(2) -0.10(2)
C42 0.12(2) 0.20(3) 0.11(2) -0.01(2) -0.04(1) -0.06(2)
C43 0.22(4) 0.13(2) 0.11(2) 0.03(2) -0.04(2) 0.02(2)

loop_
_atom_site_label
_atom_site_fract_x
_atom_site_fract_y
_atom_site_fract_z
_atom_site_U_iso_or_equiv
_atom_site_thermal_displace_type
_atom_site_calc_flag
_atom_site_calc_attached_atom
W 0.37220(1) 0.30152(3) 0.08637(5) 0.0314(1) Uani d ?
Cl1 0.32591(8) 0.3960(2) 0.0204(3) 0.050(1) Uani d ?
Cl2 0.41612(9) 0.3709(2) -0.0278(3) 0.048(1) Uani d ?
P1 0.35982(8) 0.2527(2) -0.1391(3) 0.0350(9) Uani d ?
P2 0.41883(9) 0.2132(2) 0.1476(3) 0.040(1) Uani d ?
P3 0.38399(9) 0.3938(2) 0.2644(3) 0.042(1) Uani d ?
O 0.3463(2) 0.2218(5) 0.4446(7) 0.071(3) Uani d ?
N1 0.3434(2) 0.2479(4) 0.1688(9) 0.035(3) Uani d ?
N2 0.3213(2) 0.2068(5) 0.2348(8) 0.038(3) Uani d ?
C1 0.3234(3) 0.1986(7) 0.370(1) 0.049(4) Uani d ?
C3 0.2936(3) 0.1643(6) 0.167(1) 0.041(4) Uani d ?
C3a 0.2745(3) 0.1344(6) 0.274(1) 0.039(4) Uani d ?
C4 0.2432(3) 0.0937(6) 0.276(1) 0.048(4) Uani d ?
C5 0.2302(3) 0.0740(7) 0.394(1) 0.057(5) Uani d ?
C6 0.2483(4) 0.0929(8) 0.506(1) 0.061(5) Uani d ?
C7 0.2800(4) 0.1325(8) 0.510(1) 0.068(5) Uani d ?
C7a 0.2919(3) 0.1524(6) 0.395(1) 0.044(4) Uani d ?
C11 0.3467(3) 0.3219(6) -0.2565(10) 0.044(4) Uani d ?
C12 0.3937(3) 0.2062(7) -0.222(1) 0.048(4) Uani d ?
C13 0.3229(3) 0.1894(6) -0.1478(10) 0.032(3) Uani d ?
C14 0.2884(4) 0.2167(6) -0.157(1) 0.051(4) Uani d ?
C15 0.2593(3) 0.1706(7) -0.154(1) 0.054(4) Uani d ?
C16 0.2651(4) 0.0984(7) -0.143(1) 0.058(5) Uani d ?
C17 0.2986(4) 0.0690(6) -0.137(1) 0.054(5) Uani d ?
C18 0.3272(3) 0.1160(6) -0.138(1) 0.042(4) Uani d ?
C21 0.4300(3) 0.2010(7) 0.322(1) 0.060(4) Uani d ?
C22 0.4620(3) 0.2287(6) 0.085(1) 0.069(5) Uani d ?
C23 0.4107(3) 0.1215(7) 0.098(1) 0.041(4) Uani d ?
C24 0.3839(4) 0.0829(7) 0.166(1) 0.063(5) Uani d ?
C25 0.3718(5) 0.0116(8) 0.132(2) 0.097(7) Uani d ?
C26 0.3902(5) -0.0208(7) 0.017(1) 0.072(6) Uani d ?
C27 0.4148(5) 0.0152(8) -0.038(2) 0.084(7) Uani d ?
C28 0.4254(4) 0.0836(7) 0.007(1) 0.064(5) Uani d ?
C31 0.3466(4) 0.4021(7) 0.360(1) 0.067(5) Uani d ?
C32 0.3893(4) 0.4854(6) 0.208(1) 0.079(6) Uani d ?
C33 0.4219(3) 0.3886(6) 0.381(1) 0.039(4) Uani d ?
C34 0.4200(4) 0.3642(7) 0.506(1) 0.062(5) Uani d ?
C35 0.4477(4) 0.3623(9) 0.598(1) 0.069(5) Uani d ?
C36 0.4794(4) 0.3846(9) 0.559(2) 0.074(6) Uani d ?
C37 0.4827(4) 0.408(1) 0.438(2) 0.088(7) Uani d ?
C38 0.4544(4) 0.4102(9) 0.351(1) 0.071(5) Uani d ?
C41 0.5127(6) 0.171(1) -0.194(3) 0.16(2) Uani d ?
C42 0.5246(7) 0.109(2) -0.152(2) 0.14(1) Uani d ?
C43 0.5116(8) 0.046(1) -0.199(2) 0.15(1) Uani d ?
H31 0.3032 0.1266 0.1175 0.0480 Uiso calc C3
H32 0.2786 0.1941 0.1121 0.0480 Uiso calc C3
H4 0.2309 0.0795 0.1969 0.0581 Uiso calc C4
H5 0.2087 0.0475 0.3960 0.0644 Uiso calc C5
H6 0.2392 0.0786 0.5851 0.0665 Uiso calc C6
H7 0.2925 0.1448 0.5901 0.0788 Uiso calc C7
H111 0.3664 0.3518 -0.2715 0.0452 Uiso calc C11
H112 0.3285 0.3509 -0.2246 0.0452 Uiso calc C11
H113 0.3382 0.2995 -0.3352 0.0452 Uiso calc C11
H121 0.3838 0.1871 -0.3015 0.0531 Uiso calc C12
H122 0.4032 0.1676 -0.1695 0.0531 Uiso calc C12
H123 0.4120 0.2395 -0.2385 0.0531 Uiso calc C12
H14 0.2847 0.2676 -0.1655 0.0576 Uiso calc C14
H15 0.2360 0.1895 -0.1589 0.0638 Uiso calc C15
H16 0.2454 0.0667 -0.1396 0.0704 Uiso calc C16
H17 0.3020 0.0178 -0.1330 0.0638 Uiso calc C17
H18 0.3504 0.0964 -0.1317 0.0485 Uiso calc C18
H211 0.4501 0.1703 0.3342 0.0656 Uiso calc C21
H212 0.4106 0.1794 0.3605 0.0656 Uiso calc C21
H213 0.4351 0.2470 0.3606 0.0656 Uiso calc C21
H221 0.4604 0.2221 -0.0063 0.0686 Uiso calc C22
H222 0.4787 0.1952 0.1234 0.0686 Uiso calc C22
H223 0.4696 0.2770 0.1045 0.0686 Uiso calc C22
H24 0.3738 0.1067 0.2356 0.0759 Uiso calc C24
H25 0.3543 -0.0135 0.1751 0.1187 Uiso calc C25
H26 0.3836 -0.0677 -0.0138 0.0809 Uiso calc C26
H27 0.4255 -0.0055 -0.1101 0.1011 Uiso calc C27
H28 0.4449 0.1053 -0.0316 0.0784 Uiso calc C28
H311 0.3269 0.4192 0.3077 0.0681 Uiso calc C31
H312 0.3520 0.4355 0.4287 0.0681 Uiso calc C31
H313 0.3413 0.3559 0.3953 0.0681 Uiso calc C31
H321 0.4113 0.4899 0.1699 0.0794 Uiso calc C32
H322 0.3887 0.5183 0.2783 0.0794 Uiso calc C32
H323 0.3706 0.4968 0.1449 0.1841 Uiso calc C32
H34 0.3978 0.3473 0.5299 0.0768 Uiso calc C34
H35 0.4449 0.3465 0.6842 0.0779 Uiso calc C35
H36 0.4997 0.3838 0.6188 0.0778 Uiso calc C36
H37 0.5052 0.4229 0.4127 0.0974 Uiso calc C37
H38 0.4575 0.4275 0.2660 0.0758 Uiso calc C38
H41 0.5202 0.2154 -0.1531 0.1691 Uiso calc C41
H42 0.5432 0.1085 -0.0863 0.1499 Uiso calc C42
H43 0.5190 0.0015 -0.1587 0.1620 Uiso calc C43

loop_
_atom_type_symbol
_atom_type_oxidation_number
_atom_type_number_in_cell
_atom_type_scat_dispersion_real
_atom_type_scat_dispersion_imag
_atom_type_scat_source
C 0 280 0.003 0.002 'International Tables'
H 0 336 0.000 0.000 'International Tables'
W 0 8 -0.849 6.872 'International Tables'
Cl 0 16 0.148 0.159 'International Tables'
N 0 16 0.006 0.003 'International Tables'
O 0 8 0.011 0.006 'International Tables'
P 0 24 0.102 0.094 'International Tables'

loop_
_geom_angle_atom_site_label_1
_geom_angle_atom_site_label_2
_geom_angle_atom_site_label_3
_geom_angle
_geom_angle_site_symmetry_1
_geom_angle_site_symmetry_2
_geom_angle_site_symmetry_3
_geom_angle_publ_flag
Cl1 W Cl2 89.7(1) . . . yes
Cl1 W P1 84.94(10) . . . yes
Cl1 W P2 177.8(1) . . . yes
Cl1 W P3 79.7(1) . . . yes
Cl1 W N1 94.2(3) . . . yes
Cl2 W P1 80.1(1) . . . yes
Cl2 W P2 88.1(1) . . . yes
Cl2 W P3 84.9(1) . . . yes
Cl2 W N1 176.0(3) . . . yes
P1 W P2 95.1(1) . . . yes
P1 W P3 158.6(1) . . . yes
P1 W N1 99.9(3) . . . yes
P2 W P3 99.6(1) . . . yes
P2 W N1 88.0(3) . . . yes
P3 W N1 96.1(3) . . . yes
W P1 C11 113.6(4) . . . no
W P1 C12 121.0(4) . . . no
W P1 C13 111.6(3) . . . no
C11 P1 C12 100.7(5) . . . no
C11 P1 C13 103.9(5) . . . no
C12 P1 C13 104.2(5) . . . no
W P2 C21 116.6(4) . . . no
W P2 C22 117.0(4) . . . no
W P2 C23 116.4(4) . . . no
C21 P2 C22 102.6(6) . . . no
C21 P2 C23 100.9(5) . . . no
C22 P2 C23 100.8(6) . . . no
W P3 C31 110.8(4) . . . no
W P3 C32 114.1(4) . . . no
W P3 C33 123.0(4) . . . no
C31 P3 C32 102.2(7) . . . no
C31 P3 C33 104.7(6) . . . no
C32 P3 C33 99.5(6) . . . no
W N1 N2 179.0(8) . . . yes
N1 N2 C1 124.8(10) . . . yes
N1 N2 C3 120.7(9) . . . yes
C1 N2 C3 114.4(10) . . . yes
O C1 N2 126(1) . . . yes
O C1 C7a 129(1) . . . yes
N2 C1 C7a 103(1) . . . yes
N2 C3 C3a 102.4(9) . . . yes
C3 C3a C4 132(1) . . . yes
C3 C3a C7a 110(1) . . . yes
C4 C3a C7a 117(1) . . . yes
C3a C4 C5 119(1) . . . no
C4 C5 C6 119(1) . . . no
C5 C6 C7 123(1) . . . no
C6 C7 C7a 116(1) . . . no
C1 C7a C3a 108(1) . . . yes
C1 C7a C7 128(1) . . . yes
C3a C7a C7 123(1) . . . yes
P1 C13 C14 119.3(9) . . . no
P1 C13 C18 122.8(9) . . . no
C14 C13 C18 117(1) . . . no
C13 C14 C15 121(1) . . . no
C14 C15 C16 118(1) . . . no
C15 C16 C17 122(1) . . . no
C16 C17 C18 118(1) . . . no
C13 C18 C17 121(1) . . . no
P2 C23 C24 115.9(9) . . . no
P2 C23 C28 128(1) . . . no
C24 C23 C28 115(1) . . . no
C23 C24 C25 123(1) . . . no
C24 C25 C26 113(1) . . . no
C25 C26 C27 121(1) . . . no
C26 C27 C28 120(1) . . . no
C23 C28 C27 125(1) . . . no
P3 C33 C34 123(1) . . . no
P3 C33 C38 121.3(10) . . . no
C34 C33 C38 115(1) . . . no
C33 C34 C35 125(1) . . . no
C34 C35 C36 115(1) . . . no
C35 C36 C37 121(1) . . . no
C36 C37 C38 120(1) . . . no
C33 C38 C37 121(1) . . . no
C41 C41 C42 117(1) 2_654 . . no
C41 C42 C43 122(2) . . . no
C42 C43 C43 119(1) . . 2_654 no

loop_
_geom_bond_atom_site_label_1
_geom_bond_atom_site_label_2
_geom_bond_distance
_geom_bond_site_symmetry_1
_geom_bond_site_symmetry_2
_geom_bond_publ_flag
W Cl1 2.531(3) . . yes
W Cl2 2.466(3) . . yes
W P1 2.517(3) . . yes
W P2 2.452(3) . . yes
W P3 2.524(3) . . yes
W N1 1.739(9) . . yes
P1 C11 1.81(1) . . no
P1 C12 1.81(1) . . no
P1 C13 1.82(1) . . no
P2 C21 1.84(1) . . no
P2 C22 1.83(1) . . no
P2 C23 1.78(1) . . no
P3 C31 1.79(1) . . no
P3 C32 1.80(1) . . no
P3 C33 1.82(1) . . no
O C1 1.20(1) . . yes
N1 N2 1.35(1) . . yes
N2 C1 1.40(1) . . yes
N2 C3 1.45(1) . . yes
C1 C7a 1.50(2) . . yes
C3 C3a 1.47(1) . . yes
C3a C4 1.40(2) . . yes
C3a C7a 1.41(1) . . yes
C4 C5 1.41(2) . . yes
C5 C6 1.35(2) . . yes
C6 C7 1.40(2) . . yes
C7 C7a 1.36(1) . . yes
C13 C14 1.40(1) . . no
C13 C18 1.36(1) . . no
C14 C15 1.39(2) . . no
C15 C16 1.35(2) . . no
C16 C17 1.38(2) . . no
C17 C18 1.39(2) . . no
C23 C24 1.46(2) . . no
C23 C28 1.33(2) . . no
C24 C25 1.43(2) . . no
C25 C26 1.54(2) . . no
C26 C27 1.31(2) . . no
C27 C28 1.39(2) . . no
C33 C34 1.37(2) . . no
C33 C38 1.35(2) . . no
C34 C35 1.37(2) . . no
C35 C36 1.36(2) . . no
C36 C37 1.34(2) . . no
C37 C38 1.35(2) . . no
C41 C41 1.46(5) . 2_654 no
C41 C42 1.29(3) . . no
C42 C43 1.34(3) . . no
C43 C43 1.33(4) . 2_654 no
